data_4312342
loop_
_publ_author_name
'Ryo Horikoshi'
'Chisato Nambu'
'Tomoyuki Mochida'

_publ_contact_author_address
;
Department of Chemistry, Faculty of Science, Toho University Miyama 2-2-1, 
Funabashi, Chiba, 274-8510, Japan 
;
_publ_contact_author_email ' mochida@chem.sci.toho-u.ac.jp '
_publ_contact_author_fax ' +81-47-472-4406 '
_publ_contact_author_name ' Dr. Tomoyuki Mochida '
_publ_contact_author_phone ' +81-47-472-4406 '
_publ_section_title
;
 Metal-Centered Ferrocene Clusters from 5-Ferrocenylpyrimidine and
 Ferrocenylpyrazine
;
_journal_name_full 'Inorganic Chemistry'
_journal_page_first 6868
_journal_page_last 6875
_journal_paper_doi 10.1021/ic034684y
_journal_volume 42
_journal_year 2003
_chemical_formula_moiety 'C14 H12 Fe N2 '
_chemical_formula_sum 'C14 H12 Fe N2'
_chemical_formula_weight 264.11
_space_group_IT_number 14
_symmetry_cell_setting monoclinic
_symmetry_Int_Tables_number 14
_symmetry_space_group_name_Hall '-P 2ybc'
_symmetry_space_group_name_H-M 'P 1 21/c 1'
_cell_angle_alpha 90
_cell_angle_beta 98.40(3)
_cell_angle_gamma 90
_cell_formula_units_Z 4
_cell_length_a 5.900(2)
_cell_length_b 20.141(2)
_cell_length_c 9.680(3)
_cell_measurement_reflns_used 25
_cell_measurement_temperature 296.2
_cell_measurement_theta_max 15.0
_cell_measurement_theta_min 14.8
_cell_volume 1138.0(5)
_computing_cell_refinement 'MSC/AFC Diffractometer Control'
_computing_data_collection 'MSC/AFC Diffractometer Control'
_computing_data_reduction 'teXsan Ver. 1.11'
_computing_publication_material 'teXsan Ver. 1.11'
_computing_structure_refinement 'teXsan Ver. 1.10'
_computing_structure_solution SIR92
_diffrn_measured_fraction_theta_full 0.9996
_diffrn_measured_fraction_theta_max 0.9996
_diffrn_measurement_device_type 'Rigaku AFC5S'
_diffrn_measurement_method \w-2\q
_diffrn_radiation_type 'Mo K\a'
_diffrn_radiation_wavelength 0.7107
_diffrn_reflns_av_R_equivalents 0.012
_diffrn_reflns_limit_h_max 7
_diffrn_reflns_limit_h_min 0
_diffrn_reflns_limit_k_max 26
_diffrn_reflns_limit_k_min 0
_diffrn_reflns_limit_l_max 12
_diffrn_reflns_limit_l_min -12
_diffrn_reflns_number 2960
_diffrn_reflns_theta_full 27.50
_diffrn_reflns_theta_max 27.50
_diffrn_standards_decay_% 0.21
_diffrn_standards_interval_count 150
_diffrn_standards_number 3
_exptl_absorpt_coefficient_mu 1.299
_exptl_absorpt_correction_T_max 1.000
_exptl_absorpt_correction_T_min 0.901
_exptl_absorpt_correction_type psi-scan
_exptl_absorpt_process_details '(North, Phillips & Mathews, 1968)'
_exptl_crystal_colour orange
_exptl_crystal_density_diffrn 1.542
_exptl_crystal_density_method 'not measured'
_exptl_crystal_description prismatic
_exptl_crystal_size_max 0.5
_exptl_crystal_size_mid 0.3
_exptl_crystal_size_min 0.3
_refine_diff_density_max 0.24
_refine_diff_density_min -0.42
_refine_ls_extinction_method none
_refine_ls_goodness_of_fit_ref 1.072
_refine_ls_hydrogen_treatment noref
_refine_ls_number_parameters 154
_refine_ls_number_reflns 2305
_refine_ls_R_factor_gt 0.0349
_refine_ls_shift/su_max 0.0020
_refine_ls_structure_factor_coef Fsqd
_refine_ls_weighting_details 'w = 1/[\s^2^(Fo^2^) + (0.10000(Max(Fo^2^,0) + 2Fc^2^)/3)^2^]'
_refine_ls_weighting_scheme calc
_refine_ls_wR_factor_ref 0.1253
_reflns_number_gt 2305
_reflns_number_total 2625
_reflns_threshold_expression F^2^>2.0\s(F^2^)
_cod_data_source_file ic034684ysi20030624_114254_2.cif
_cod_data_source_block L2
_cod_original_cell_volume 1137.9(6)
_cod_original_formula_sum 'C14 H12 Fe N2 '
_cod_database_code 4312342

loop_
_symmetry_equiv_pos_as_xyz
x,y,z
-x,1/2+y,1/2-z
-x,-y,-z
x,1/2-y,1/2+z

loop_
_atom_site_label
_atom_site_type_symbol
_atom_site_fract_x
_atom_site_fract_y
_atom_site_fract_z
_atom_site_U_iso_or_equiv
_atom_site_adp_type
_atom_site_occupancy
_atom_site_calc_flag
_atom_site_refinement_flags
_atom_site_disorder_assembly
_atom_site_disorder_group
Fe(1) Fe 0.67181(6) 0.10256(2) 0.69426(3) 0.0325(1) Uani 1.00 d . . .
N(1) N 1.1514(4) 0.1284(1) 0.9937(3) 0.0531(7) Uani 1.00 d . . .
N(2) N 0.9195(6) 0.1399(1) 1.2231(3) 0.0635(9) Uani 1.00 d . . .
C(1) C 0.9471(5) 0.0988(1) 0.9932(3) 0.0359(6) Uani 1.00 d . . .
C(2) C 0.8343(6) 0.1050(1) 1.1102(3) 0.0505(9) Uani 1.00 d . . .
C(3) C 1.1183(7) 0.1695(2) 1.2190(3) 0.0585(9) Uani 1.00 d . . .
C(4) C 1.2341(6) 0.1632(2) 1.1070(4) 0.0610(9) Uani 1.00 d . . .
C(5) C 0.8494(4) 0.0614(1) 0.8696(3) 0.0367(6) Uani 1.00 d . . .
C(6) C 0.6225(5) 0.0340(1) 0.8412(3) 0.0438(7) Uani 1.00 d . . .
C(7) C 0.5990(6) 0.0034(1) 0.7092(3) 0.0512(8) Uani 1.00 d . . .
C(8) C 0.8065(6) 0.0120(2) 0.6537(3) 0.0504(8) Uani 1.00 d . . .
C(9) C 0.9619(5) 0.0475(1) 0.7509(3) 0.0426(7) Uani 1.00 d . . .
C(10) C 0.4031(5) 0.1467(2) 0.5724(3) 0.0493(8) Uani 1.00 d . . .
C(11) C 0.4346(5) 0.1751(1) 0.7082(3) 0.0471(8) Uani 1.00 d . . .
C(12) C 0.6589(6) 0.2019(1) 0.7318(3) 0.0507(8) Uani 1.00 d . . .
C(13) C 0.7623(5) 0.1904(2) 0.6117(3) 0.0509(8) Uani 1.00 d . . .
C(14) C 0.6036(6) 0.1563(2) 0.5136(3) 0.0504(8) Uani 1.00 d . . .
H(1) H 0.6908 0.0833 1.1088 0.0760 Uiso 1.00 calc . . .
H(2) H 1.1830 0.1955 1.2965 0.0760 Uiso 1.00 calc . . .
H(3) H 1.3778 0.1847 1.1101 0.0760 Uiso 1.00 calc . . .
H(4) H 0.5089 0.0359 0.9013 0.0760 Uiso 1.00 calc . . .
H(5) H 0.4654 -0.0184 0.6641 0.0760 Uiso 1.00 calc . . .
H(6) H 0.8354 -0.0031 0.5650 0.0760 Uiso 1.00 calc . . .
H(7) H 1.1132 0.0599 0.7403 0.0760 Uiso 1.00 calc . . .
H(8) H 0.2675 0.1252 0.5290 0.0760 Uiso 1.00 calc . . .
H(9) H 0.3259 0.1761 0.7711 0.0760 Uiso 1.00 calc . . .
H(10) H 0.7270 0.2241 0.8140 0.0760 Uiso 1.00 calc . . .
H(11) H 0.9130 0.2032 0.5992 0.0760 Uiso 1.00 calc . . .
H(12) H 0.6287 0.1421 0.4235 0.0760 Uiso 1.00 calc . . .

loop_
_atom_site_aniso_label
_atom_site_aniso_U_11
_atom_site_aniso_U_22
_atom_site_aniso_U_33
_atom_site_aniso_U_12
_atom_site_aniso_U_13
_atom_site_aniso_U_23
Fe(1) 0.0333(2) 0.0315(2) 0.0328(2) -0.0005(1) 0.0052(2) 0.0015(1)
N(1) 0.038(1) 0.068(2) 0.053(1) -0.004(1) 0.005(1) -0.013(1)
N(2) 0.096(2) 0.058(2) 0.040(1) 0.007(2) 0.021(1) 0.000(1)
C(1) 0.038(1) 0.033(1) 0.037(1) 0.0067(9) 0.004(1) 0.0054(9)
C(2) 0.061(2) 0.048(2) 0.046(2) 0.001(1) 0.019(1) 0.005(1)
C(3) 0.075(2) 0.054(2) 0.041(1) 0.012(2) -0.009(1) -0.005(1)
C(4) 0.048(2) 0.065(2) 0.066(2) 0.001(1) -0.006(2) -0.011(2)
C(5) 0.037(1) 0.035(1) 0.037(1) 0.002(1) 0.0038(10) 0.0056(9)
C(6) 0.040(1) 0.040(1) 0.050(1) -0.006(1) 0.004(1) 0.013(1)
C(7) 0.055(2) 0.035(1) 0.061(2) -0.009(1) -0.001(1) 0.001(1)
C(8) 0.059(2) 0.042(2) 0.050(2) 0.010(1) 0.005(1) -0.010(1)
C(9) 0.039(1) 0.040(1) 0.049(1) 0.006(1) 0.006(1) -0.003(1)
C(10) 0.043(2) 0.053(2) 0.048(1) 0.002(1) -0.005(1) 0.012(1)
C(11) 0.050(2) 0.042(2) 0.052(1) 0.011(1) 0.015(1) 0.008(1)
C(12) 0.065(2) 0.034(1) 0.050(1) 0.004(1) -0.001(1) 0.001(1)
C(13) 0.049(2) 0.041(1) 0.064(2) -0.005(1) 0.011(1) 0.016(1)
C(14) 0.060(2) 0.054(2) 0.038(1) 0.002(1) 0.011(1) 0.010(1)

loop_
_atom_type_symbol
_atom_type_description
_atom_type_scat_dispersion_real
_atom_type_scat_dispersion_imag
_atom_type_scat_source
C C 0.003 0.002
;International Tables for Crystallography
(1992, Vol. C, Tables 4.2.6.8 and 6.1.1.1)
;
H H 0.000 0.000
;International Tables for Crystallography
(1992, Vol. C, Table 6.1.1.2)
;
N N 0.006 0.003
;International Tables for Crystallography
(1992, Vol. C, Tables 4.2.6.8 and 6.1.1.1)
;
Fe Fe 0.346 0.844
;International Tables for Crystallography
(1992, Vol. C, Tables 4.2.6.8 and 6.1.1.1)
;

loop_
_geom_angle_atom_site_label_1
_geom_angle_atom_site_label_2
_geom_angle_atom_site_label_3
_geom_angle
_geom_angle_site_symmetry_1
_geom_angle_site_symmetry_2
_geom_angle_site_symmetry_3
_geom_angle_publ_flag
C(5) Fe(1) C(6) 41.3(1) . . 0_555 yes
C(5) Fe(1) C(7) 68.4(1) . . 0_555 yes
C(5) Fe(1) C(8) 68.3(1) . . 0_555 yes
C(5) Fe(1) C(9) 41.2(1) . . 0_555 yes
C(5) Fe(1) C(10) 157.3(1) . . 0_555 yes
C(5) Fe(1) C(11) 120.7(1) . . 0_555 yes
C(5) Fe(1) C(12) 106.2(1) . . 0_555 yes
C(5) Fe(1) C(13) 123.1(1) . . 0_555 yes
C(5) Fe(1) C(14) 160.2(1) . . 0_555 yes
C(6) Fe(1) C(7) 40.3(1) . . 0_555 yes
C(6) Fe(1) C(8) 68.2(1) . . 0_555 yes
C(6) Fe(1) C(9) 69.1(1) . . 0_555 yes
C(6) Fe(1) C(10) 121.5(1) . . 0_555 yes
C(6) Fe(1) C(11) 105.7(1) . . 0_555 yes
C(6) Fe(1) C(12) 122.0(1) . . 0_555 yes
C(6) Fe(1) C(13) 159.0(1) . . 0_555 yes
C(6) Fe(1) C(14) 157.9(1) . . 0_555 yes
C(7) Fe(1) C(8) 40.4(1) . . 0_555 yes
C(7) Fe(1) C(9) 68.2(1) . . 0_555 yes
C(7) Fe(1) C(10) 108.2(1) . . 0_555 yes
C(7) Fe(1) C(11) 122.6(1) . . 0_555 yes
C(7) Fe(1) C(12) 158.4(2) . . 0_555 yes
C(7) Fe(1) C(13) 159.9(1) . . 0_555 yes
C(7) Fe(1) C(14) 123.9(1) . . 0_555 yes
C(8) Fe(1) C(9) 40.2(1) . . 0_555 yes
C(8) Fe(1) C(10) 124.6(1) . . 0_555 yes
C(8) Fe(1) C(11) 159.7(1) . . 0_555 yes
C(8) Fe(1) C(12) 159.0(1) . . 0_555 yes
C(8) Fe(1) C(13) 124.4(1) . . 0_555 yes
C(8) Fe(1) C(14) 109.9(1) . . 0_555 yes
C(9) Fe(1) C(10) 160.4(1) . . 0_555 yes
C(9) Fe(1) C(11) 157.7(1) . . 0_555 yes
C(9) Fe(1) C(12) 122.4(1) . . 0_555 yes
C(9) Fe(1) C(13) 108.5(1) . . 0_555 yes
C(9) Fe(1) C(14) 124.6(1) . . 0_555 yes
C(10) Fe(1) C(11) 40.8(1) . . 0_555 yes
C(10) Fe(1) C(12) 68.2(1) . . 0_555 yes
C(10) Fe(1) C(13) 67.7(1) . . 0_555 yes
C(10) Fe(1) C(14) 40.1(1) . . 0_555 yes
C(11) Fe(1) C(12) 40.7(1) . . 0_555 yes
C(11) Fe(1) C(13) 68.1(1) . . 0_555 yes
C(11) Fe(1) C(14) 68.1(1) . . 0_555 yes
C(12) Fe(1) C(13) 40.4(1) . . 0_555 yes
C(12) Fe(1) C(14) 68.0(1) . . 0_555 yes
C(13) Fe(1) C(14) 40.3(1) . . 0_555 yes
C(1) N(1) C(4) 117.2(3) . . 0_555 yes
C(2) N(2) C(3) 116.3(3) . . 0_555 yes
N(1) C(1) C(2) 119.3(3) . . 0_555 yes
N(1) C(1) C(5) 118.6(2) . . 0_555 yes
C(2) C(1) C(5) 122.1(3) . . 0_555 yes
N(2) C(2) C(1) 122.9(3) . . 0_555 yes
N(2) C(3) C(4) 122.0(3) . . 0_555 yes
N(1) C(4) C(3) 122.4(3) . . 0_555 yes
Fe(1) C(5) C(1) 124.5(2) . . 0_555 yes
Fe(1) C(5) C(6) 69.2(1) . . 0_555 yes
Fe(1) C(5) C(9) 69.8(1) . . 0_555 yes
C(1) C(5) C(6) 126.9(2) . . 0_555 yes
C(1) C(5) C(9) 125.6(2) . . 0_555 yes
C(6) C(5) C(9) 107.4(2) . . 0_555 yes
Fe(1) C(6) C(5) 69.4(1) . . 0_555 yes
Fe(1) C(6) C(7) 70.6(2) . . 0_555 yes
C(5) C(6) C(7) 107.9(3) . . 0_555 yes
Fe(1) C(7) C(6) 69.1(2) . . 0_555 yes
Fe(1) C(7) C(8) 69.7(2) . . 0_555 yes
C(6) C(7) C(8) 108.3(3) . . 0_555 yes
Fe(1) C(8) C(7) 69.9(2) . . 0_555 yes
Fe(1) C(8) C(9) 69.7(2) . . 0_555 yes
C(7) C(8) C(9) 108.8(3) . . 0_555 yes
Fe(1) C(9) C(5) 69.1(1) . . 0_555 yes
Fe(1) C(9) C(8) 70.1(2) . . 0_555 yes
C(5) C(9) C(8) 107.5(2) . . 0_555 yes
Fe(1) C(10) C(11) 69.7(2) . . 0_555 yes
Fe(1) C(10) C(14) 70.3(2) . . 0_555 yes
C(11) C(10) C(14) 108.5(3) . . 0_555 yes
Fe(1) C(11) C(10) 69.5(2) . . 0_555 yes
Fe(1) C(11) C(12) 69.5(2) . . 0_555 yes
C(10) C(11) C(12) 107.2(3) . . 0_555 yes
Fe(1) C(12) C(11) 69.8(2) . . 0_555 yes
Fe(1) C(12) C(13) 70.1(2) . . 0_555 yes
C(11) C(12) C(13) 108.1(3) . . 0_555 yes
Fe(1) C(13) C(12) 69.5(2) . . 0_555 yes
Fe(1) C(13) C(14) 69.9(2) . . 0_555 yes
C(12) C(13) C(14) 108.1(3) . . 0_555 yes
Fe(1) C(14) C(10) 69.6(1) . . 0_555 yes
Fe(1) C(14) C(13) 69.7(2) . . 0_555 yes
C(10) C(14) C(13) 108.1(3) . . 0_555 yes

loop_
_geom_bond_atom_site_label_1
_geom_bond_atom_site_label_2
_geom_bond_distance
_geom_bond_site_symmetry_1
_geom_bond_site_symmetry_2
_geom_bond_publ_flag
Fe(1) C(5) 2.037(2) . . yes
Fe(1) C(6) 2.034(3) . . yes
Fe(1) C(7) 2.053(3) . . yes
Fe(1) C(8) 2.051(3) . . yes
Fe(1) C(9) 2.046(3) . . yes
Fe(1) C(10) 2.037(3) . . yes
Fe(1) C(11) 2.040(3) . . yes
Fe(1) C(12) 2.036(3) . . yes
Fe(1) C(13) 2.044(3) . . yes
Fe(1) C(14) 2.046(3) . . yes
N(1) C(1) 1.344(4) . . yes
N(1) C(4) 1.332(4) . . yes
N(2) C(2) 1.334(4) . . yes
N(2) C(3) 1.322(5) . . yes
C(1) C(2) 1.400(4) . . yes
C(1) C(5) 1.459(4) . . yes
C(3) C(4) 1.369(5) . . yes
C(5) C(6) 1.437(4) . . yes
C(5) C(9) 1.436(4) . . yes
C(6) C(7) 1.407(4) . . yes
C(7) C(8) 1.418(5) . . yes
C(8) C(9) 1.409(4) . . yes
C(10) C(11) 1.420(4) . . yes
C(10) C(14) 1.400(4) . . yes
C(11) C(12) 1.416(4) . . yes
C(12) C(13) 1.409(4) . . yes
C(13) C(14) 1.411(4) . . yes

loop_
_geom_contact_atom_site_label_1
_geom_contact_atom_site_label_2
_geom_contact_distance
_geom_contact_site_symmetry_1
_geom_contact_site_symmetry_2
_geom_contact_publ_flag
N(1) C(11) 3.559(4) . 1_655 ?
N(2) C(12) 3.546(4) . 4_555 ?
N(2) C(8) 3.581(4) . 3_757 ?
C(2) C(9) 3.495(4) . 3_757 ?
C(3) C(13) 3.581(4) . 4_555 ?
C(4) C(11) 3.555(4) . 4_655 ?

loop_
_geom_torsion_atom_site_label_1
_geom_torsion_atom_site_label_2
_geom_torsion_atom_site_label_3
_geom_torsion_atom_site_label_4
_geom_torsion
_geom_torsion_site_symmetry_1
_geom_torsion_site_symmetry_2
_geom_torsion_site_symmetry_3
_geom_torsion_site_symmetry_4
_geom_torsion_publ_flag
Fe(1) C(5) C(1) N(1) -82.3(3) 0_555 8_1 5_555 55_5 yes
Fe(1) C(5) C(1) C(2) 97.3(3) 0_555 8_1 5_555 55_5 yes
Fe(1) C(5) C(6) C(7) 60.4(2) 0_555 8_1 5_555 55_5 yes
Fe(1) C(5) C(9) C(8) -59.7(2) 0_555 8_1 5_555 55_5 yes
Fe(1) C(6) C(5) C(1) 118.2(2) 0_555 8_1 5_555 55_5 yes
Fe(1) C(6) C(5) C(9) -59.6(2) 0_555 8_1 5_555 55_5 yes
Fe(1) C(6) C(7) C(8) 58.8(2) 0_555 8_1 5_555 55_5 yes
Fe(1) C(7) C(6) C(5) -59.7(2) 0_555 8_1 5_555 55_5 yes
Fe(1) C(7) C(8) C(9) 59.0(2) 0_555 8_1 5_555 55_5 yes
Fe(1) C(8) C(7) C(6) -58.5(2) 0_555 8_1 5_555 55_5 yes
Fe(1) C(8) C(9) C(5) 59.1(2) 0_555 8_1 5_555 55_5 yes
Fe(1) C(9) C(5) C(1) -118.6(2) 0_555 8_1 5_555 55_5 yes
Fe(1) C(9) C(5) C(6) 59.2(2) 0_555 8_1 5_555 55_5 yes
Fe(1) C(9) C(8) C(7) -59.1(2) 0_555 8_1 5_555 55_5 yes
Fe(1) C(10) C(11) C(12) 59.6(2) 0_555 8_1 5_555 55_5 yes
Fe(1) C(10) C(14) C(13) -59.3(2) 0_555 8_1 5_555 55_5 yes
Fe(1) C(11) C(10) C(14) -59.8(2) 0_555 8_1 5_555 55_5 yes
Fe(1) C(11) C(12) C(13) 59.9(2) 0_555 8_1 5_555 55_5 yes
Fe(1) C(12) C(11) C(10) -59.6(2) 0_555 8_1 5_555 55_5 yes
Fe(1) C(12) C(13) C(14) 59.5(2) 0_555 8_1 5_555 55_5 yes
Fe(1) C(13) C(12) C(11) -59.7(2) 0_555 8_1 5_555 55_5 yes
Fe(1) C(13) C(14) C(10) 59.3(2) 0_555 8_1 5_555 55_5 yes
Fe(1) C(14) C(10) C(11) 59.5(2) 0_555 8_1 5_555 55_5 yes
Fe(1) C(14) C(13) C(12) -59.2(2) 0_555 8_1 5_555 55_5 yes
N(1) C(1) C(2) N(2) 0.7(4) 0_555 8_1 5_555 55_5 yes
N(1) C(1) C(5) C(6) -171.0(3) 0_555 8_1 5_555 55_5 yes
N(1) C(1) C(5) C(9) 6.3(4) 0_555 8_1 5_555 55_5 yes
N(1) C(4) C(3) N(2) 1.8(5) 0_555 8_1 5_555 55_5 yes
N(2) C(2) C(1) C(5) -179.0(3) 0_555 8_1 5_555 55_5 yes
C(1) N(1) C(4) C(3) -0.3(5) 0_555 8_1 5_555 55_5 yes
C(1) C(2) N(2) C(3) 0.7(5) 0_555 8_1 5_555 55_5 yes
C(1) C(5) Fe(1) C(6) -121.3(3) 0_555 8_1 5_555 55_5 yes
C(1) C(5) Fe(1) C(7) -158.8(3) 0_555 8_1 5_555 55_5 yes
C(1) C(5) Fe(1) C(8) 157.5(3) 0_555 8_1 5_555 55_5 yes
C(1) C(5) Fe(1) C(9) 120.0(3) 0_555 8_1 5_555 55_5 yes
C(1) C(5) Fe(1) C(10) -73.1(4) 0_555 8_1 5_555 55_5 yes
C(1) C(5) Fe(1) C(11) -42.8(3) 0_555 8_1 5_555 55_5 yes
C(1) C(5) Fe(1) C(12) -1.0(3) 0_555 8_1 5_555 55_5 yes
C(1) C(5) Fe(1) C(13) 39.8(3) 0_555 8_1 5_555 55_5 yes
C(1) C(5) Fe(1) C(14) 68.9(4) 0_555 8_1 5_555 55_5 yes
C(1) C(5) C(6) C(7) 178.6(2) 0_555 8_1 5_555 55_5 yes
C(1) C(5) C(9) C(8) -178.3(2) 0_555 8_1 5_555 55_5 yes
C(2) N(2) C(3) C(4) -1.9(5) 0_555 8_1 5_555 55_5 yes
C(2) C(1) N(1) C(4) -0.9(4) 0_555 8_1 5_555 55_5 yes
C(2) C(1) C(5) C(6) 8.6(4) 0_555 8_1 5_555 55_5 yes
C(2) C(1) C(5) C(9) -174.0(2) 0_555 8_1 5_555 55_5 yes
C(4) N(1) C(1) C(5) 178.8(3) 0_555 8_1 5_555 55_5 yes
C(5) Fe(1) C(6) C(7) -118.7(2) 0_555 8_1 5_555 55_5 yes
C(5) Fe(1) C(7) C(6) 38.5(2) 0_555 8_1 5_555 55_5 yes
C(5) Fe(1) C(7) C(8) -81.5(2) 0_555 8_1 5_555 55_5 yes
C(5) Fe(1) C(8) C(7) 81.8(2) 0_555 8_1 5_555 55_5 yes
C(5) Fe(1) C(8) C(9) -38.4(2) 0_555 8_1 5_555 55_5 yes
C(5) Fe(1) C(9) C(8) 118.8(2) 0_555 8_1 5_555 55_5 yes
C(5) Fe(1) C(10) C(11) 41.7(4) 0_555 8_1 5_555 55_5 yes
C(5) Fe(1) C(10) C(14) 161.1(3) 0_555 8_1 5_555 55_5 yes
C(5) Fe(1) C(11) C(10) -162.6(2) 0_555 8_1 5_555 55_5 yes
C(5) Fe(1) C(11) C(12) 78.9(2) 0_555 8_1 5_555 55_5 yes
C(5) Fe(1) C(12) C(11) -118.5(2) 0_555 8_1 5_555 55_5 yes
C(5) Fe(1) C(12) C(13) 122.4(2) 0_555 8_1 5_555 55_5 yes
C(5) Fe(1) C(13) C(12) -75.4(2) 0_555 8_1 5_555 55_5 yes
C(5) Fe(1) C(13) C(14) 165.3(2) 0_555 8_1 5_555 55_5 yes
C(5) Fe(1) C(14) C(10) -158.3(3) 0_555 8_1 5_555 55_5 yes
C(5) Fe(1) C(14) C(13) -39.0(4) 0_555 8_1 5_555 55_5 yes
C(5) C(6) Fe(1) C(7) 118.7(2) 0_555 8_1 5_555 55_5 yes
C(5) C(6) Fe(1) C(8) 81.5(2) 0_555 8_1 5_555 55_5 yes
C(5) C(6) Fe(1) C(9) 38.2(2) 0_555 8_1 5_555 55_5 yes
C(5) C(6) Fe(1) C(10) -160.3(2) 0_555 8_1 5_555 55_5 yes
C(5) C(6) Fe(1) C(11) -118.9(2) 0_555 8_1 5_555 55_5 yes
C(5) C(6) Fe(1) C(12) -77.9(2) 0_555 8_1 5_555 55_5 yes
C(5) C(6) Fe(1) C(13) -49.4(4) 0_555 8_1 5_555 55_5 yes
C(5) C(6) Fe(1) C(14) 170.9(3) 0_555 8_1 5_555 55_5 yes
C(5) C(6) C(7) C(8) -0.8(3) 0_555 8_1 5_555 55_5 yes
C(5) C(9) Fe(1) C(6) -38.3(2) 0_555 8_1 5_555 55_5 yes
C(5) C(9) Fe(1) C(7) -81.7(2) 0_555 8_1 5_555 55_5 yes
C(5) C(9) Fe(1) C(8) -118.8(2) 0_555 8_1 5_555 55_5 yes
C(5) C(9) Fe(1) C(10) -164.9(3) 0_555 8_1 5_555 55_5 yes
C(5) C(9) Fe(1) C(11) 42.1(4) 0_555 8_1 5_555 55_5 yes
C(5) C(9) Fe(1) C(12) 77.1(2) 0_555 8_1 5_555 55_5 yes
C(5) C(9) Fe(1) C(13) 119.5(2) 0_555 8_1 5_555 55_5 yes
C(5) C(9) Fe(1) C(14) 161.3(2) 0_555 8_1 5_555 55_5 yes
C(5) C(9) C(8) C(7) 0.0(3) 0_555 8_1 5_555 55_5 yes
C(6) Fe(1) C(5) C(9) 118.7(2) 0_555 8_1 5_555 55_5 yes
C(6) Fe(1) C(7) C(8) -120.0(3) 0_555 8_1 5_555 55_5 yes
C(6) Fe(1) C(8) C(7) 37.1(2) 0_555 8_1 5_555 55_5 yes
C(6) Fe(1) C(8) C(9) -83.0(2) 0_555 8_1 5_555 55_5 yes
C(6) Fe(1) C(9) C(8) 80.5(2) 0_555 8_1 5_555 55_5 yes
C(6) Fe(1) C(10) C(11) 76.9(2) 0_555 8_1 5_555 55_5 yes
C(6) Fe(1) C(10) C(14) -163.6(2) 0_555 8_1 5_555 55_5 yes
C(6) Fe(1) C(11) C(10) -120.4(2) 0_555 8_1 5_555 55_5 yes
C(6) Fe(1) C(11) C(12) 121.1(2) 0_555 8_1 5_555 55_5 yes
C(6) Fe(1) C(12) C(11) -76.2(2) 0_555 8_1 5_555 55_5 yes
C(6) Fe(1) C(12) C(13) 164.7(2) 0_555 8_1 5_555 55_5 yes
C(6) Fe(1) C(13) C(12) -38.6(4) 0_555 8_1 5_555 55_5 yes
C(6) Fe(1) C(13) C(14) -158.0(3) 0_555 8_1 5_555 55_5 yes
C(6) Fe(1) C(14) C(10) 39.7(4) 0_555 8_1 5_555 55_5 yes
C(6) Fe(1) C(14) C(13) 159.0(3) 0_555 8_1 5_555 55_5 yes
C(6) C(5) Fe(1) C(7) -37.6(2) 0_555 8_1 5_555 55_5 yes
C(6) C(5) Fe(1) C(8) -81.2(2) 0_555 8_1 5_555 55_5 yes
C(6) C(5) Fe(1) C(9) -118.7(2) 0_555 8_1 5_555 55_5 yes
C(6) C(5) Fe(1) C(10) 48.2(3) 0_555 8_1 5_555 55_5 yes
C(6) C(5) Fe(1) C(11) 78.5(2) 0_555 8_1 5_555 55_5 yes
C(6) C(5) Fe(1) C(12) 120.3(2) 0_555 8_1 5_555 55_5 yes
C(6) C(5) Fe(1) C(13) 161.0(2) 0_555 8_1 5_555 55_5 yes
C(6) C(5) Fe(1) C(14) -169.9(3) 0_555 8_1 5_555 55_5 yes
C(6) C(5) C(9) C(8) -0.5(3) 0_555 8_1 5_555 55_5 yes
C(6) C(7) Fe(1) C(8) 120.0(3) 0_555 8_1 5_555 55_5 yes
C(6) C(7) Fe(1) C(9) 83.0(2) 0_555 8_1 5_555 55_5 yes
C(6) C(7) Fe(1) C(10) -117.6(2) 0_555 8_1 5_555 55_5 yes
C(6) C(7) Fe(1) C(11) -75.0(2) 0_555 8_1 5_555 55_5 yes
C(6) C(7) Fe(1) C(12) -41.0(4) 0_555 8_1 5_555 55_5 yes
C(6) C(7) Fe(1) C(13) 167.6(3) 0_555 8_1 5_555 55_5 yes
C(6) C(7) Fe(1) C(14) -159.0(2) 0_555 8_1 5_555 55_5 yes
C(6) C(7) C(8) C(9) 0.5(3) 0_555 8_1 5_555 55_5 yes
C(7) Fe(1) C(5) C(9) 81.1(2) 0_555 8_1 5_555 55_5 yes
C(7) Fe(1) C(8) C(9) -120.1(3) 0_555 8_1 5_555 55_5 yes
C(7) Fe(1) C(9) C(8) 37.1(2) 0_555 8_1 5_555 55_5 yes
C(7) Fe(1) C(10) C(11) 119.2(2) 0_555 8_1 5_555 55_5 yes
C(7) Fe(1) C(10) C(14) -121.4(2) 0_555 8_1 5_555 55_5 yes
C(7) Fe(1) C(11) C(10) -80.0(2) 0_555 8_1 5_555 55_5 yes
C(7) Fe(1) C(11) C(12) 161.6(2) 0_555 8_1 5_555 55_5 yes
C(7) Fe(1) C(12) C(11) -46.2(4) 0_555 8_1 5_555 55_5 yes
C(7) Fe(1) C(12) C(13) -165.3(3) 0_555 8_1 5_555 55_5 yes
C(7) Fe(1) C(13) C(12) 164.2(3) 0_555 8_1 5_555 55_5 yes
C(7) Fe(1) C(13) C(14) 44.9(4) 0_555 8_1 5_555 55_5 yes
C(7) Fe(1) C(14) C(10) 77.7(2) 0_555 8_1 5_555 55_5 yes
C(7) Fe(1) C(14) C(13) -163.0(2) 0_555 8_1 5_555 55_5 yes
C(7) C(6) Fe(1) C(8) -37.2(2) 0_555 8_1 5_555 55_5 yes
C(7) C(6) Fe(1) C(9) -80.5(2) 0_555 8_1 5_555 55_5 yes
C(7) C(6) Fe(1) C(10) 81.0(2) 0_555 8_1 5_555 55_5 yes
C(7) C(6) Fe(1) C(11) 122.3(2) 0_555 8_1 5_555 55_5 yes
C(7) C(6) Fe(1) C(12) 163.4(2) 0_555 8_1 5_555 55_5 yes
C(7) C(6) Fe(1) C(13) -168.1(3) 0_555 8_1 5_555 55_5 yes
C(7) C(6) Fe(1) C(14) 52.2(4) 0_555 8_1 5_555 55_5 yes
C(7) C(6) C(5) C(9) 0.8(3) 0_555 8_1 5_555 55_5 yes
C(7) C(8) Fe(1) C(9) 120.1(3) 0_555 8_1 5_555 55_5 yes
C(7) C(8) Fe(1) C(10) -77.0(2) 0_555 8_1 5_555 55_5 yes
C(7) C(8) Fe(1) C(11) -38.9(4) 0_555 8_1 5_555 55_5 yes
C(7) C(8) Fe(1) C(12) 160.4(3) 0_555 8_1 5_555 55_5 yes
C(7) C(8) Fe(1) C(13) -162.1(2) 0_555 8_1 5_555 55_5 yes
C(7) C(8) Fe(1) C(14) -119.3(2) 0_555 8_1 5_555 55_5 yes
C(8) Fe(1) C(5) C(9) 37.5(2) 0_555 8_1 5_555 55_5 yes
C(8) Fe(1) C(10) C(11) 160.9(2) 0_555 8_1 5_555 55_5 yes
C(8) Fe(1) C(10) C(14) -79.7(2) 0_555 8_1 5_555 55_5 yes
C(8) Fe(1) C(11) C(10) -51.1(4) 0_555 8_1 5_555 55_5 yes
C(8) Fe(1) C(11) C(12) -169.5(3) 0_555 8_1 5_555 55_5 yes
C(8) Fe(1) C(12) C(11) 169.9(3) 0_555 8_1 5_555 55_5 yes
C(8) Fe(1) C(12) C(13) 50.8(4) 0_555 8_1 5_555 55_5 yes
C(8) Fe(1) C(13) C(12) -160.4(2) 0_555 8_1 5_555 55_5 yes
C(8) Fe(1) C(13) C(14) 80.3(2) 0_555 8_1 5_555 55_5 yes
C(8) Fe(1) C(14) C(10) 120.6(2) 0_555 8_1 5_555 55_5 yes
C(8) Fe(1) C(14) C(13) -120.1(2) 0_555 8_1 5_555 55_5 yes
C(8) C(7) Fe(1) C(9) -37.0(2) 0_555 8_1 5_555 55_5 yes
C(8) C(7) Fe(1) C(10) 122.4(2) 0_555 8_1 5_555 55_5 yes
C(8) C(7) Fe(1) C(11) 165.0(2) 0_555 8_1 5_555 55_5 yes
C(8) C(7) Fe(1) C(12) -161.0(3) 0_555 8_1 5_555 55_5 yes
C(8) C(7) Fe(1) C(13) 47.6(4) 0_555 8_1 5_555 55_5 yes
C(8) C(7) Fe(1) C(14) 81.0(2) 0_555 8_1 5_555 55_5 yes
C(8) C(9) Fe(1) C(10) -46.1(4) 0_555 8_1 5_555 55_5 yes
C(8) C(9) Fe(1) C(11) 160.9(3) 0_555 8_1 5_555 55_5 yes
C(8) C(9) Fe(1) C(12) -164.1(2) 0_555 8_1 5_555 55_5 yes
C(8) C(9) Fe(1) C(13) -121.7(2) 0_555 8_1 5_555 55_5 yes
C(8) C(9) Fe(1) C(14) -79.9(2) 0_555 8_1 5_555 55_5 yes
C(9) Fe(1) C(10) C(11) -164.7(3) 0_555 8_1 5_555 55_5 yes
C(9) Fe(1) C(10) C(14) -45.3(4) 0_555 8_1 5_555 55_5 yes
C(9) Fe(1) C(11) C(10) 166.5(3) 0_555 8_1 5_555 55_5 yes
C(9) Fe(1) C(11) C(12) 48.0(4) 0_555 8_1 5_555 55_5 yes
C(9) Fe(1) C(12) C(11) -160.5(2) 0_555 8_1 5_555 55_5 yes
C(9) Fe(1) C(12) C(13) 80.5(2) 0_555 8_1 5_555 55_5 yes
C(9) Fe(1) C(13) C(12) -118.6(2) 0_555 8_1 5_555 55_5 yes
C(9) Fe(1) C(13) C(14) 122.1(2) 0_555 8_1 5_555 55_5 yes
C(9) Fe(1) C(14) C(10) 163.1(2) 0_555 8_1 5_555 55_5 yes
C(9) Fe(1) C(14) C(13) -77.5(2) 0_555 8_1 5_555 55_5 yes
C(9) C(5) Fe(1) C(10) 166.9(3) 0_555 8_1 5_555 55_5 yes
C(9) C(5) Fe(1) C(11) -162.8(2) 0_555 8_1 5_555 55_5 yes
C(9) C(5) Fe(1) C(12) -121.0(2) 0_555 8_1 5_555 55_5 yes
C(9) C(5) Fe(1) C(13) -80.2(2) 0_555 8_1 5_555 55_5 yes
C(9) C(5) Fe(1) C(14) -51.1(4) 0_555 8_1 5_555 55_5 yes
C(9) C(8) Fe(1) C(10) 162.9(2) 0_555 8_1 5_555 55_5 yes
C(9) C(8) Fe(1) C(11) -159.0(3) 0_555 8_1 5_555 55_5 yes
C(9) C(8) Fe(1) C(12) 40.3(4) 0_555 8_1 5_555 55_5 yes
C(9) C(8) Fe(1) C(13) 77.8(2) 0_555 8_1 5_555 55_5 yes
C(9) C(8) Fe(1) C(14) 120.5(2) 0_555 8_1 5_555 55_5 yes
C(10) Fe(1) C(11) C(12) -118.5(2) 0_555 8_1 5_555 55_5 yes
C(10) Fe(1) C(12) C(11) 38.2(2) 0_555 8_1 5_555 55_5 yes
C(10) Fe(1) C(12) C(13) -80.9(2) 0_555 8_1 5_555 55_5 yes
C(10) Fe(1) C(13) C(12) 82.0(2) 0_555 8_1 5_555 55_5 yes
C(10) Fe(1) C(13) C(14) -37.3(2) 0_555 8_1 5_555 55_5 yes
C(10) Fe(1) C(14) C(13) 119.3(3) 0_555 8_1 5_555 55_5 yes
C(10) C(11) Fe(1) C(12) 118.5(2) 0_555 8_1 5_555 55_5 yes
C(10) C(11) Fe(1) C(13) 80.8(2) 0_555 8_1 5_555 55_5 yes
C(10) C(11) Fe(1) C(14) 37.2(2) 0_555 8_1 5_555 55_5 yes
C(10) C(11) C(12) C(13) 0.3(3) 0_555 8_1 5_555 55_5 yes
C(10) C(14) Fe(1) C(11) -37.8(2) 0_555 8_1 5_555 55_5 yes
C(10) C(14) Fe(1) C(12) -81.8(2) 0_555 8_1 5_555 55_5 yes
C(10) C(14) Fe(1) C(13) -119.3(3) 0_555 8_1 5_555 55_5 yes
C(10) C(14) C(13) C(12) 0.0(4) 0_555 8_1 5_555 55_5 yes
C(11) Fe(1) C(10) C(14) 119.4(3) 0_555 8_1 5_555 55_5 yes
C(11) Fe(1) C(12) C(13) -119.1(3) 0_555 8_1 5_555 55_5 yes
C(11) Fe(1) C(13) C(12) 37.9(2) 0_555 8_1 5_555 55_5 yes
C(11) Fe(1) C(13) C(14) -81.5(2) 0_555 8_1 5_555 55_5 yes
C(11) Fe(1) C(14) C(13) 81.6(2) 0_555 8_1 5_555 55_5 yes
C(11) C(10) Fe(1) C(12) -38.1(2) 0_555 8_1 5_555 55_5 yes
C(11) C(10) Fe(1) C(13) -81.9(2) 0_555 8_1 5_555 55_5 yes
C(11) C(10) Fe(1) C(14) -119.4(3) 0_555 8_1 5_555 55_5 yes
C(11) C(10) C(14) C(13) 0.1(4) 0_555 8_1 5_555 55_5 yes
C(11) C(12) Fe(1) C(13) 119.1(3) 0_555 8_1 5_555 55_5 yes
C(11) C(12) Fe(1) C(14) 81.6(2) 0_555 8_1 5_555 55_5 yes
C(11) C(12) C(13) C(14) -0.2(3) 0_555 8_1 5_555 55_5 yes
C(12) Fe(1) C(10) C(14) 81.3(2) 0_555 8_1 5_555 55_5 yes
C(12) Fe(1) C(13) C(14) -119.3(3) 0_555 8_1 5_555 55_5 yes
C(12) Fe(1) C(14) C(13) 37.6(2) 0_555 8_1 5_555 55_5 yes
C(12) C(11) Fe(1) C(13) -37.6(2) 0_555 8_1 5_555 55_5 yes
C(12) C(11) Fe(1) C(14) -81.3(2) 0_555 8_1 5_555 55_5 yes
C(12) C(11) C(10) C(14) -0.3(3) 0_555 8_1 5_555 55_5 yes
C(12) C(13) Fe(1) C(14) 119.3(3) 0_555 8_1 5_555 55_5 yes
C(13) Fe(1) C(10) C(14) 37.6(2) 0_555 8_1 5_555 55_5 yes
C(13) C(12) Fe(1) C(14) -37.5(2) 0_555 8_1 5_555 55_5 yes
C(13) C(12) Fe(1) C(14) -37.5(2) 0_555 8_1 5_555 55_5 yes
